data_9001956
loop_
_publ_author_name
'Brigatti, M. F.'
'Frigieri, P.'
'Poppi, L.'

_publ_section_title
;
 Crystal chemistry of Mg-, Fe-bearing muscovites-2M1
 Sample H87b from peraluminous granites at Sardinia, Italy
;
_journal_name_full 'American Mineralogist'
_journal_page_first 775
_journal_page_last 785
_journal_volume 83
_journal_year 1998
_chemical_formula_sum 'Al2.68 F0.04 Fe0.3 K0.96 Na0.04 O11.96 Si3.08'
_chemical_name_mineral Muscovite-2M1
_space_group_IT_number 15
_symmetry_space_group_name_Hall '-C 2yc'
_symmetry_space_group_name_H-M 'C 1 2/c 1'
_cell_angle_alpha 90
_cell_angle_beta 95.68
_cell_angle_gamma 90
_cell_formula_units_Z 4
_cell_length_a 5.209
_cell_length_b 9.035
_cell_length_c 20.066
_cell_volume 939.736
_database_code_amcsd 0002017
_exptl_crystal_density_diffrn 2.871
_cod_original_formula_sum '(K.96 Na.04) Si3.08 Al2.68 Fe.3 O11.96 F.04'
_cod_database_code 9001956

loop_
_space_group_symop_operation_xyz
x,y,z
1/2+x,1/2+y,z
x,-y,1/2+z
1/2+x,1/2-y,1/2+z
-x,y,1/2-z
1/2-x,1/2+y,1/2-z
-x,-y,-z
1/2-x,1/2-y,-z

loop_
_atom_site_aniso_label
_atom_site_aniso_U_11
_atom_site_aniso_U_22
_atom_site_aniso_U_33
_atom_site_aniso_U_12
_atom_site_aniso_U_13
_atom_site_aniso_U_23
K 0.03389 0.03846 0.04161 0.00000 0.00629 0.00000
Na 0.03389 0.03846 0.04161 0.00000 0.00629 0.00000
Si1 0.01552 0.02316 0.02525 0.00024 0.00378 0.00000
Al1_1 0.01552 0.02316 0.02525 0.00024 0.00378 0.00000
Si2 0.01987 0.02109 0.02464 -0.00024 0.00419 0.00091
Al2_1 0.01987 0.02109 0.02464 -0.00024 0.00419 0.00091
Fe2 0.01851 0.02523 0.02727 0.00047 0.00425 0.00082
Al2_2 0.01851 0.02523 0.02727 0.00047 0.00425 0.00082
O11 0.02750 0.03226 0.03454 -0.00285 0.00315 0.00548
O21 0.03362 0.03474 0.02909 0.00166 0.00210 -0.00274
O22 0.02668 0.02647 0.03090 0.00000 0.00419 -0.00091
O31 0.02518 0.02853 0.02606 0.00308 0.00524 0.00274
O32 0.02518 0.02936 0.02484 -0.00095 0.00419 0.00183
O4 0.02450 0.02771 0.02787 -0.00119 0.00629 -0.00274
F4 0.02450 0.02771 0.02787 -0.00119 0.00629 -0.00274

loop_
_atom_site_label
_atom_site_fract_x
_atom_site_fract_y
_atom_site_fract_z
_atom_site_occupancy
K 0.00000 0.09790 0.25000 0.96000
Na 0.00000 0.09790 0.25000 0.04000
Si1 0.45200 0.25780 0.13565 0.77000
Al1_1 0.45200 0.25780 0.13565 0.23000
Si2 0.96470 0.42890 0.13567 0.77000
Al2_1 0.96470 0.42890 0.13567 0.23000
Fe2 0.25070 0.08350 0.00009 0.15000
Al2_2 0.25070 0.08350 0.00009 0.85000
Al1_2 0.75000 0.25000 0.00000 0.06000
O11 0.74720 0.31370 0.15840 1.00000
O21 0.24370 0.36740 0.16920 1.00000
O22 0.42300 0.09290 0.16840 1.00000
O31 0.39030 0.25160 0.05370 1.00000
O32 0.96200 0.44210 0.05360 1.00000
O4 0.95550 0.06360 0.05040 0.98000
F4 0.95550 0.06360 0.05040 0.02000

loop_
_cod_changelog_entry_id
_cod_changelog_entry_author
_cod_changelog_entry_date
_cod_changelog_entry_text
1
;cod-tools version 3.10.1
Id: cif_fix_AMCSD_atom_labels 10224 2024-08-07 11:09:31Z saulius
;
2024-08-07T19:38:20+03:00
;Changed the following '_atom_site_label' values:
the first duplicated label 'Al2'  converted to 'Al2_1'
duplicated label 'Al2' at index 7 converted to 'Al2_2'
the first duplicated label 'Al1'  converted to 'Al1_1'
duplicated label 'Al1' at index 8 converted to 'Al1_2'
;

loop_
_cod_related_entry_id
_cod_related_entry_database
_cod_related_entry_code
1 AMCSD 0002017
